data_2102310
loop_
_publ_author_name
'Marsh, Richard E.'

_publ_section_title
;
 Space group <i>Cc</i>: an update
;
_journal_issue 2
_journal_name_full 'Acta Crystallographica Section B'
_journal_page_first 252
_journal_page_last 253
_journal_paper_doi 10.1107/S0108768104003878
_journal_volume 60
_journal_year 2004
_chemical_formula_moiety 'C28 H24 N4 O8 S2 Cd'
_chemical_formula_sum 'C28 H24 Cd N4 O8 S2'
_space_group_crystal_system monoclinic
_space_group_IT_number 15
_space_group_name_Hall '-C 2yc'
_space_group_name_H-M_alt 'C 1 2/c 1'
_audit_creation_method CRYM
_cell_angle_alpha 90
_cell_angle_beta 123.78
_cell_angle_gamma 90
_cell_formula_units_Z 4
_cell_length_a 22.2330
_cell_length_b 9.5660
_cell_length_c 16.0170
_cell_volume 2831.418
_cod_data_source_file bk0142.cif
_cod_data_source_block AFAQAZ
_cod_depositor_comments
;
 Updating space group information and adding the symmetry operation list.

 Antanas Vaitkus,
 2018-06-14

 Adding the _cell_formula_units_Z data item.

 Antanas Vaitkus,
 2017-08-05

  Added moiety chemical formula from Marsh (2004) paper.
  The summary chemical formula is calculated from moiety formula using
  AdHocParser
  (svn://www.crystallography.net/cod-tools/trunk/Formulae/AdHocParser.yp,
  revision 1441.)

  Andrius Merkys
  2013-11-11
;
_cod_original_sg_symbol_H-M C2/c
_cod_database_code 2102310

loop_
_space_group_symop_id
_space_group_symop_operation_xyz
1 x,y,z
2 -x,y,-z+1/2
3 -x,-y,-z
4 x,-y,z+1/2
5 x+1/2,y+1/2,z
6 -x+1/2,y+1/2,-z+1/2
7 -x+1/2,-y+1/2,-z
8 x+1/2,-y+1/2,z+1/2

loop_
_atom_site_label
_atom_site_type_symbol
_atom_site_fract_x
_atom_site_fract_y
_atom_site_fract_z
Cd1 Cd 0.00000 0.08972 0.25000
S1 S 0.07103 -0.23130 0.22095
O1 O 0.04570 -0.08995 0.20425
O2 O 0.04295 -0.30675 0.13070
O3 O 0.14645 -0.24490 0.29465
O7 O -0.04040 -0.30595 0.21720
N1 N -0.08015 0.22810 0.26155
N2 N -0.11750 0.07020 0.09515
C1 C -0.06280 0.31865 0.33530
C2 C -0.11555 0.36850 0.34960
C3 C -0.18450 0.32380 0.29035
C4 C -0.20470 0.23060 0.21165
C5 C -0.27735 0.18210 0.14395
C6 C -0.29430 0.09950 0.06640
C7 C -0.24165 0.05965 0.04715
C8 C -0.25915 -0.01970 -0.03695
C9 C -0.20790 -0.04635 -0.05535
C10 C -0.13665 0.00250 0.01095
C11 C -0.16915 0.10190 0.11245
C12 C -0.15025 0.18775 0.19775
C13 C 0.01420 0.36465 0.40140
C14 C -0.08120 -0.01840 -0.01260
H1 H -0.10295 0.43320 0.40010
H2 H -0.21885 0.35500 0.30205
H3 H -0.31305 0.20875 0.15395
H4 H -0.34155 0.06730 0.02435
H5 H -0.30570 -0.05370 -0.07995
H6 H -0.21970 -0.09600 -0.11200
H7 H 0.04330 0.30715 0.39595
H8 H 0.02925 0.36625 0.46615
H9 H 0.01950 0.44990 0.38475
H10 H -0.04410 0.04480 0.02175
H11 H -0.10150 -0.00675 -0.08005
H12 H -0.06230 -0.10675 0.00520
